data_7121803
loop_
_publ_author_name
'Boteju, Kasuni C.'
'Wan, Suchen'
'Venkatesh, Amrit'
'Ellern, Arkady'
'Rossini, Aaron J.'
'Sadow, Aaron D.'

_publ_section_title
;
 Rare earth arylsilazido compounds with inequivalent secondary
 interactions.
;
_journal_issue 53
_journal_name_full 'Chemical communications (Cambridge, England)'
_journal_page_first 7318
_journal_page_last 7321
_journal_paper_doi 10.1039/c8cc03186j
_journal_volume 54
_journal_year 2018
_chemical_formula_moiety
;
(C50 H80 Y N3 O Si3), 1.5(C5 H12)
;
_chemical_formula_sum 'C57.5 H98 N3 O Si3 Y'
_chemical_formula_weight 1020.56
_space_group_crystal_system monoclinic
_space_group_IT_number 14
_space_group_name_Hall '-P 2yn'
_space_group_name_H-M_alt 'P 1 21/n 1'
_symmetry_space_group_name_Hall '-P 2yn'
_symmetry_space_group_name_H-M 'P 1 21/n 1'
_atom_sites_solution_hydrogens geom
_atom_sites_solution_primary direct
_atom_sites_solution_secondary difmap
_audit_update_record
;
2018-04-18 deposited with the CCDC.
2018-06-04 downloaded from the CCDC.
;
_cell_angle_alpha 90
_cell_angle_beta 93.0710(10)
_cell_angle_gamma 90
_cell_formula_units_Z 8
_cell_length_a 18.7125(3)
_cell_length_b 31.0400(6)
_cell_length_c 20.6586(4)
_cell_measurement_reflns_used 106
_cell_measurement_temperature 173.(2)
_cell_measurement_theta_max 36.9725
_cell_measurement_theta_min 6.1009
_cell_volume 11982.0(4)
_computing_cell_refinement 'SAINT V8.38A (Bruker AXS Inc., 2017)'
_computing_data_collection 'APEX3 Suite (Bruker AXS Inc. , 2017)'
_computing_data_reduction 'SAINT V8.38A (Bruker AXS Inc., 2017)'
_computing_molecular_graphics 'shelXle (C.B. Huebschle, rev 833)'
_computing_structure_refinement 'SHELXL-2016/6 (Sheldrick, 2016)'
_computing_structure_solution 'XT, VERSION 2014/5'
_diffrn_ambient_temperature 173.(2)
_diffrn_detector_area_resol_mean 8.3333
_diffrn_measured_fraction_theta_full 0.982
_diffrn_measured_fraction_theta_max 0.982
_diffrn_measurement_device_type 'Bruker D8 VENTURE diffractometer'
_diffrn_measurement_method '\w and \f scans, narrow frame width, shutterless'
_diffrn_radiation_monochromator 'multilayer mirror'
_diffrn_radiation_type 'Cu K\a'
_diffrn_radiation_wavelength 1.54178
_diffrn_reflns_av_R_equivalents 0.0861
_diffrn_reflns_av_unetI/netI 0.0363
_diffrn_reflns_limit_h_max 22
_diffrn_reflns_limit_h_min -22
_diffrn_reflns_limit_k_max 36
_diffrn_reflns_limit_k_min -36
_diffrn_reflns_limit_l_max 23
_diffrn_reflns_limit_l_min -20
_diffrn_reflns_number 241230
_diffrn_reflns_theta_full 65.12
_diffrn_reflns_theta_max 65.12
_diffrn_reflns_theta_min 2.57
_diffrn_source 'microfocus sealed tube'
_diffrn_source_type 'sealed tube'
_exptl_absorpt_coefficient_mu 2.221
_exptl_absorpt_correction_T_max 0.84
_exptl_absorpt_correction_T_min 0.71
_exptl_absorpt_correction_type multi-scan
_exptl_absorpt_process_details
;

SADABS (Spek A. L., 2015) was used for an absorption correction and scalling
of observed data
;
_exptl_crystal_colour colourless
_exptl_crystal_density_diffrn 1.131
_exptl_crystal_density_method 'not measured'
_exptl_crystal_description plate
_exptl_crystal_F_000 4424
_exptl_crystal_size_max 0.210
_exptl_crystal_size_mid 0.190
_exptl_crystal_size_min 0.080
_refine_diff_density_max 1.226
_refine_diff_density_min -0.738
_refine_ls_extinction_method none
_refine_ls_goodness_of_fit_ref 1.001
_refine_ls_hydrogen_treatment mixed
_refine_ls_matrix_type full
_refine_ls_number_parameters 1240
_refine_ls_number_reflns 20073
_refine_ls_number_restraints 97
_refine_ls_restrained_S_all 1.016
_refine_ls_R_factor_all 0.0542
_refine_ls_R_factor_gt 0.0387
_refine_ls_shift/su_max 0.002
_refine_ls_shift/su_mean 0.000
_refine_ls_structure_factor_coef Fsqd
_refine_ls_weighting_details 'w=1/[\s^2^(Fo^2^)+(0.0491P)^2^+12.1267P] where P=(Fo^2^+2Fc^2^)/3'
_refine_ls_weighting_scheme calc
_refine_ls_wR_factor_gt 0.0948
_refine_ls_wR_factor_ref 0.1041
_reflns_number_gt 16158
_reflns_number_total 20073
_reflns_threshold_expression 'I > 2\s(I)'
_cod_data_source_file c8cc03186j2.cif
_cod_data_source_block YNSiOCHMePhMe2Dipp
_cod_depositor_comments
;
The following automatic conversions were performed:

'_exptl_absorpt_correction_type' value 'Multi-Scan' changed to
'multi-scan' according to
/home/data/users/saulius/crontab/automatic-downloads/rss-feeds/RSC/lib/dictionaries/cif_core.dic
dictionary named 'cif_core.dic' version 2.4.2 from 2011-04-26.

Automatic conversion script
Id: cif_fix_values 4973 2017-02-22 13:04:09Z antanas 

 Adding full bibliography for 7121802--7121805.cif.
;
_cod_original_formula_sum 'C57.50 H98 N3 O Si3 Y'
_cod_database_code 7121803

loop_
_space_group_symop_operation_xyz
'x, y, z'
'-x+1/2, y+1/2, -z+1/2'
'-x, -y, -z'
'x-1/2, -y-1/2, z-1/2'

loop_
_atom_site_type_symbol
_atom_site_label
_atom_site_fract_x
_atom_site_fract_y
_atom_site_fract_z
_atom_site_U_iso_or_equiv
_atom_site_adp_type
_atom_site_calc_flag
_atom_site_refinement_flags_adp
_atom_site_refinement_flags_posn
_atom_site_occupancy
Y Y1 0.76299(2) 0.61404(2) 0.21292(2) 0.02421(7) Uani d . . 1
Y Y2 0.27281(2) 0.35353(2) 0.29084(2) 0.02521(7) Uani d . . 1
C C1 0.95317(15) 0.69468(10) 0.24884(15) 0.0399(7) Uani d . . 1
H H1A 0.969054 0.669613 0.224602 0.06 Uiso calc U R 1
H H1B 0.982189 0.697219 0.289577 0.06 Uiso calc U R 1
H H1C 0.958696 0.720785 0.222897 0.06 Uiso calc U R 1
C C2 0.83866(17) 0.72696(10) 0.33241(15) 0.0431(8) Uani d . . 1
H H2A 0.788047 0.725214 0.342099 0.065 Uiso calc U R 1
H H2B 0.849653 0.756218 0.318145 0.065 Uiso calc U R 1
H H2C 0.868471 0.719963 0.371441 0.065 Uiso calc U R 1
C C3 0.80229(15) 0.71515(9) 0.15065(14) 0.0313(6) Uani d . . 1
C C4 0.84332(16) 0.70903(9) 0.09533(14) 0.0362(7) Uani d . . 1
C C5 0.88232(17) 0.66729(10) 0.08301(15) 0.0398(7) Uani d . . 1
H H5 0.884473 0.650548 0.124421 0.048 Uiso calc U R 1
C C6 0.8414(2) 0.63992(12) 0.03183(18) 0.0627(11) Uani d . . 1
H H6A 0.867543 0.613057 0.02526 0.094 Uiso calc U R 1
H H6B 0.836724 0.655905 -0.009085 0.094 Uiso calc U R 1
H H6C 0.793704 0.633271 0.046536 0.094 Uiso calc U R 1
C C7 0.9594(2) 0.67416(13) 0.0638(2) 0.0651(11) Uani d . . 1
H H7A 0.98304 0.646175 0.059928 0.098 Uiso calc U R 1
H H7B 0.985388 0.69143 0.097094 0.098 Uiso calc U R 1
H H7C 0.959135 0.689271 0.022155 0.098 Uiso calc U R 1
C C8 0.84565(19) 0.74173(11) 0.04938(17) 0.0491(8) Uani d . . 1
H H8 0.872488 0.737496 0.012148 0.059 Uiso calc U R 1
C C9 0.8099(2) 0.78007(11) 0.05666(18) 0.0557(9) Uani d . . 1
H H9 0.813146 0.802258 0.025281 0.067 Uiso calc U R 1
C C10 0.7695(2) 0.78604(11) 0.10964(18) 0.0518(9) Uani d . . 1
H H10 0.744625 0.812453 0.114177 0.062 Uiso calc U R 1
C C11 0.76425(16) 0.75420(9) 0.15690(15) 0.0380(7) Uani d . . 1
C C12 0.71532(17) 0.76279(10) 0.21230(16) 0.0416(7) Uani d . . 1
H H12 0.721717 0.738678 0.244191 0.05 Uiso calc U R 1
C C13 0.7324(2) 0.80490(12) 0.2480(2) 0.0613(10) Uani d . . 1
H H13A 0.705416 0.806253 0.287352 0.092 Uiso calc U R 1
H H13B 0.719014 0.829293 0.219812 0.092 Uiso calc U R 1
H H13C 0.783782 0.806201 0.259903 0.092 Uiso calc U R 1
C C14 0.63656(19) 0.76362(12) 0.18800(19) 0.0559(9) Uani d . . 1
H H14A 0.606334 0.767832 0.224782 0.084 Uiso calc U R 1
H H14B 0.624185 0.736248 0.166587 0.084 Uiso calc U R 1
H H14C 0.628767 0.787323 0.157084 0.084 Uiso calc U R 1
C C15 0.97068(16) 0.57213(11) 0.16045(17) 0.0474(8) Uani d . . 1
H H15A 0.973962 0.60164 0.177193 0.071 Uiso calc U R 1
H H15B 0.978504 0.572227 0.113924 0.071 Uiso calc U R 1
H H15C 1.007158 0.5542 0.183105 0.071 Uiso calc U R 1
C C16 0.88647(17) 0.49255(10) 0.14794(16) 0.0425(8) Uani d . . 1
H H16A 0.838682 0.479546 0.145636 0.064 Uiso calc U R 1
H H16B 0.91757 0.4767 0.17932 0.064 Uiso calc U R 1
H H16C 0.906594 0.491286 0.105152 0.064 Uiso calc U R 1
C C17 0.86296(14) 0.53488(9) 0.30114(13) 0.0279(6) Uani d . . 1
C C18 0.92135(15) 0.54781(9) 0.34327(13) 0.0311(6) Uani d . . 1
C C19 0.96411(15) 0.58852(10) 0.33326(15) 0.0378(7) Uani d . . 1
H H19 0.944058 0.602951 0.292989 0.045 Uiso calc U R 1
C C20 0.9575(2) 0.61996(11) 0.39016(17) 0.0520(9) Uani d . . 1
H H20A 0.983384 0.646597 0.381388 0.078 Uiso calc U R 1
H H20B 0.977999 0.606751 0.430044 0.078 Uiso calc U R 1
H H20C 0.906907 0.626568 0.395297 0.078 Uiso calc U R 1
C C21 1.04359(17) 0.57877(12) 0.32428(19) 0.0552(9) Uani d . . 1
H H21A 1.067799 0.605118 0.311171 0.083 Uiso calc U R 1
H H21B 1.047573 0.556727 0.290702 0.083 Uiso calc U R 1
H H21C 1.066017 0.568264 0.365233 0.083 Uiso calc U R 1
C C22 0.94112(16) 0.52223(10) 0.39700(14) 0.0378(7) Uani d . . 1
H H22 0.980147 0.531051 0.425221 0.045 Uiso calc U R 1
C C23 0.90568(17) 0.48468(10) 0.41017(15) 0.0406(7) Uani d . . 1
H H23 0.920344 0.467636 0.446705 0.049 Uiso calc U R 1
C C24 0.84886(16) 0.47218(10) 0.36977(15) 0.0386(7) Uani d . . 1
H H24 0.82403 0.446424 0.379177 0.046 Uiso calc U R 1
C C25 0.82646(15) 0.49616(9) 0.31535(14) 0.0317(6) Uani d . . 1
C C26 0.76188(15) 0.48033(9) 0.27477(15) 0.0341(7) Uani d . . 1
H H26 0.758169 0.497762 0.234023 0.041 Uiso calc U R 1
C C27 0.69358(17) 0.48735(12) 0.31049(18) 0.0526(9) Uani d . . 1
H H27A 0.652105 0.478653 0.282554 0.079 Uiso calc U R 1
H H27B 0.68931 0.517891 0.321678 0.079 Uiso calc U R 1
H H27C 0.695446 0.47002 0.3502 0.079 Uiso calc U R 1
C C28 0.7673(2) 0.43256(10) 0.25563(18) 0.0513(9) Uani d . . 1
H H28A 0.725644 0.424664 0.227305 0.077 Uiso calc U R 1
H H28B 0.768502 0.414657 0.294747 0.077 Uiso calc U R 1
H H28C 0.811106 0.427943 0.232647 0.077 Uiso calc U R 1
C C29 0.53744(17) 0.65502(11) 0.22802(16) 0.0444(8) Uani d . . 1
H H29A 0.563883 0.681905 0.222517 0.067 Uiso calc U R 1
H H29B 0.514645 0.655561 0.269632 0.067 Uiso calc U R 1
H H29C 0.500673 0.652013 0.192712 0.067 Uiso calc U R 1
C C30 0.54674(17) 0.56147(11) 0.25079(17) 0.0474(8) Uani d . . 1
H H30A 0.577749 0.536055 0.25463 0.071 Uiso calc U R 1
H H30B 0.508041 0.556172 0.217901 0.071 Uiso calc U R 1
H H30C 0.526316 0.56726 0.292613 0.071 Uiso calc U R 1
C C31 0.66164(18) 0.61363(11) 0.35308(15) 0.0419(7) Uani d . . 1
H H31 0.634889 0.586633 0.362343 0.05 Uiso calc U R 1
C C32 0.73455(18) 0.61099(12) 0.38675(16) 0.0504(9) Uani d . . 1
H H32A 0.760503 0.58636 0.369853 0.076 Uiso calc U R 1
H H32B 0.729729 0.60732 0.433432 0.076 Uiso calc U R 1
H H32C 0.76104 0.63756 0.378965 0.076 Uiso calc U R 1
C C33 0.61927(18) 0.65175(11) 0.37633(15) 0.0430(8) Uani d . . 1
C C34 0.5647(2) 0.64491(13) 0.41725(18) 0.0638(11) Uani d . . 1
H H34 0.554112 0.616351 0.430239 0.077 Uiso calc U R 1
C C35 0.5249(3) 0.67867(17) 0.4398(2) 0.0883(16) Uani d . . 1
H H35 0.4871 0.673167 0.467579 0.106 Uiso calc U R 1
C C36 0.5401(3) 0.72044(15) 0.4220(2) 0.0856(16) Uani d . . 1
H H36 0.513082 0.743886 0.437389 0.103 Uiso calc U R 1
C C37 0.5954(3) 0.72745(13) 0.3814(2) 0.0733(12) Uani d . . 1
H H37 0.606744 0.756014 0.368996 0.088 Uiso calc U R 1
C C38 0.6342(2) 0.69328(12) 0.35855(19) 0.0558(9) Uani d . . 1
H H38 0.671621 0.698589 0.330279 0.067 Uiso calc U R 1
C C39 0.62415(14) 0.59330(9) 0.09866(13) 0.0291(6) Uani d . . 1
C C40 0.61783(15) 0.54976(9) 0.07827(14) 0.0339(7) Uani d . . 1
C C41 0.64195(16) 0.51228(9) 0.12105(15) 0.0384(7) Uani d . . 1
H H41 0.658952 0.523887 0.164333 0.046 Uiso calc U R 1
C C42 0.70455(18) 0.48901(11) 0.09124(18) 0.0500(8) Uani d . . 1
H H42A 0.721189 0.465492 0.119891 0.075 Uiso calc U R 1
H H42B 0.743767 0.509414 0.085936 0.075 Uiso calc U R 1
H H42C 0.688699 0.477249 0.04885 0.075 Uiso calc U R 1
C C43 0.5820(2) 0.47972(11) 0.13119(19) 0.0563(9) Uani d . . 1
H H43A 0.599321 0.457504 0.161872 0.084 Uiso calc U R 1
H H43B 0.567402 0.466259 0.089652 0.084 Uiso calc U R 1
H H43C 0.540953 0.494579 0.148518 0.084 Uiso calc U R 1
C C44 0.58973(17) 0.54059(11) 0.01590(15) 0.0425(8) Uani d . . 1
H H44 0.584677 0.511365 0.002778 0.051 Uiso calc U R 1
C C45 0.56916(17) 0.57257(11) -0.02707(16) 0.0442(8) Uani d . . 1
H H45 0.550923 0.565603 -0.06959 0.053 Uiso calc U R 1
C C46 0.57535(16) 0.61477(11) -0.00766(15) 0.0403(7) Uani d . . 1
H H46 0.56116 0.636934 -0.037351 0.048 Uiso calc U R 1
C C47 0.60189(15) 0.62603(9) 0.05447(14) 0.0326(6) Uani d . . 1
C C48 0.60385(16) 0.67358(10) 0.07167(15) 0.0367(7) Uani d . . 1
H H48 0.622678 0.676338 0.117707 0.044 Uiso calc U R 1
C C49 0.52794(18) 0.69282(11) 0.06658(17) 0.0494(8) Uani d . . 1
H H49A 0.529201 0.722299 0.083595 0.074 Uiso calc U R 1
H H49B 0.496045 0.675215 0.091829 0.074 Uiso calc U R 1
H H49C 0.510249 0.693202 0.021065 0.074 Uiso calc U R 1
C C50 0.65287(18) 0.69922(10) 0.02933(16) 0.0452(8) Uani d . . 1
H H50A 0.652525 0.729599 0.042225 0.068 Uiso calc U R 1
H H50B 0.635866 0.696626 -0.016198 0.068 Uiso calc U R 1
H H50C 0.701715 0.687905 0.034766 0.068 Uiso calc U R 1
C C51 0.1337(2) 0.23903(12) 0.2613(2) 0.0636(11) Uani d . . 1
H H51A 0.174736 0.229095 0.28884 0.095 Uiso calc U R 1
H H51B 0.129112 0.221223 0.222143 0.095 Uiso calc U R 1
H H51C 0.090013 0.236633 0.285162 0.095 Uiso calc U R 1
C C52 0.08270(19) 0.30692(14) 0.16803(18) 0.0612(11) Uani d . . 1
H H52A 0.085911 0.33719 0.154994 0.092 Uiso calc U R 1
H H52B 0.034051 0.300724 0.180739 0.092 Uiso calc U R 1
H H52C 0.094076 0.28837 0.131606 0.092 Uiso calc U R 1
C C53 0.10504(14) 0.33272(9) 0.34895(14) 0.0311(6) Uani d . . 1
C C54 0.11420(16) 0.30911(10) 0.40787(15) 0.0373(7) Uani d . . 1
C C55 0.18012(17) 0.28187(11) 0.42442(16) 0.0446(8) Uani d . . 1
H H55 0.208345 0.280395 0.384725 0.053 Uiso calc U R 1
C C56 0.2282(2) 0.30251(15) 0.47829(18) 0.0653(11) Uani d . . 1
H H56A 0.269916 0.284041 0.487953 0.098 Uiso calc U R 1
H H56B 0.201249 0.305828 0.517359 0.098 Uiso calc U R 1
H H56C 0.244248 0.330847 0.463992 0.098 Uiso calc U R 1
C C57 0.1606(2) 0.23548(13) 0.4425(2) 0.0783(14) Uani d . . 1
H H57A 0.20447 0.218423 0.449247 0.117 Uiso calc U R 1
H H57B 0.13038 0.222743 0.407337 0.117 Uiso calc U R 1
H H57C 0.134631 0.235694 0.482426 0.117 Uiso calc U R 1
C C58 0.06126(17) 0.31123(11) 0.45289(16) 0.0437(8) Uani d . . 1
H H58 0.067764 0.29576 0.492443 0.052 Uiso calc U R 1
C C59 0.00016(17) 0.33503(11) 0.44158(16) 0.0465(8) Uani d . . 1
H H59 -0.035304 0.335772 0.472794 0.056 Uiso calc U R 1
C C60 -0.00940(16) 0.35787(11) 0.38458(16) 0.0433(8) Uani d . . 1
H H60 -0.051705 0.374428 0.376951 0.052 Uiso calc U R 1
C C61 0.04177(15) 0.35719(10) 0.33777(15) 0.0354(7) Uani d . . 1
C C62 0.02711(15) 0.38347(10) 0.27655(15) 0.0384(7) Uani d . . 1
H H62 0.066149 0.377219 0.24669 0.046 Uiso calc U R 1
C C63 -0.04442(18) 0.37131(13) 0.24109(18) 0.0550(9) Uani d . . 1
H H63A -0.049021 0.386476 0.19947 0.083 Uiso calc U R 1
H H63B -0.084006 0.379567 0.267713 0.083 Uiso calc U R 1
H H63C -0.045816 0.340152 0.233506 0.083 Uiso calc U R 1
C C64 0.02791(18) 0.43170(11) 0.29019(17) 0.0479(8) Uani d . . 1
H H64A 0.022347 0.447531 0.249179 0.072 Uiso calc U R 1
H H64B 0.073481 0.439608 0.312653 0.072 Uiso calc U R 1
H H64C -0.011582 0.438998 0.317495 0.072 Uiso calc U R 1
C C65 0.47086(18) 0.28536(12) 0.37964(17) 0.0512(9) Uani d . . 1
H H65A 0.489618 0.3148 0.378035 0.077 Uiso calc U R 1
H H65B 0.500601 0.266207 0.35466 0.077 Uiso calc U R 1
H H65C 0.471648 0.275599 0.424781 0.077 Uiso calc U R 1
C C66 0.3435(2) 0.22948(10) 0.36224(17) 0.0507(9) Uani d . . 1
H H66A 0.293984 0.226665 0.344908 0.076 Uiso calc U R 1
H H66B 0.345489 0.224935 0.409245 0.076 Uiso calc U R 1
H H66C 0.373421 0.20793 0.341972 0.076 Uiso calc U R 1
C C67 0.40065(15) 0.29095(9) 0.21561(13) 0.0319(6) Uani d . . 1
C C68 0.37713(16) 0.25610(10) 0.17522(14) 0.0354(7) Uani d . . 1
C C69 0.30916(17) 0.23104(10) 0.18446(16) 0.0426(8) Uani d . . 1
H H69 0.285779 0.243315 0.222765 0.051 Uiso calc U R 1
C C70 0.2566(2) 0.23561(13) 0.12477(17) 0.0569(10) Uani d . . 1
H H70A 0.211742 0.220821 0.133034 0.085 Uiso calc U R 1
H H70B 0.277728 0.22271 0.086935 0.085 Uiso calc U R 1
H H70C 0.246996 0.266196 0.116414 0.085 Uiso calc U R 1
C C71 0.3245(2) 0.18337(11) 0.1979(2) 0.0604(10) Uani d . . 1
H H71A 0.280123 0.168768 0.208228 0.091 Uiso calc U R 1
H H71B 0.359599 0.180728 0.234676 0.091 Uiso calc U R 1
H H71C 0.343734 0.170079 0.159482 0.091 Uiso calc U R 1
C C72 0.41802(19) 0.24408(11) 0.12301(15) 0.0454(8) Uani d . . 1
H H72 0.402175 0.220818 0.096027 0.054 Uiso calc U R 1
C C73 0.47996(19) 0.26496(11) 0.10999(15) 0.0481(9) Uani d . . 1
H H73 0.506618 0.256393 0.074309 0.058 Uiso calc U R 1
C C74 0.50321(18) 0.29853(11) 0.14920(16) 0.0447(8) Uani d . . 1
H H74 0.546269 0.312983 0.140054 0.054 Uiso calc U R 1
C C75 0.46541(16) 0.31194(10) 0.20197(14) 0.0367(7) Uani d . . 1
C C76 0.49416(16) 0.34991(10) 0.24091(15) 0.0400(7) Uani d . . 1
H H76 0.465845 0.352559 0.280416 0.048 Uiso calc U R 1
C C77 0.57340(18) 0.34466(14) 0.26312(19) 0.0612(10) Uani d . . 1
H H77A 0.587903 0.368483 0.292061 0.092 Uiso calc U R 1
H H77B 0.602735 0.344893 0.225218 0.092 Uiso calc U R 1
H H77C 0.580095 0.317268 0.286238 0.092 Uiso calc U R 1
C C78 0.4841(2) 0.39122(11) 0.20156(19) 0.0555(9) Uani d . . 1
H H78A 0.501161 0.41582 0.227777 0.083 Uiso calc U R 1
H H78B 0.433184 0.395074 0.189139 0.083 Uiso calc U R 1
H H78C 0.511347 0.389308 0.162474 0.083 Uiso calc U R 1
C C79 0.36518(18) 0.48203(11) 0.23547(17) 0.0492(8) Uani d . . 1
H H79A 0.407713 0.463589 0.23611 0.074 Uiso calc U R 1
H H79B 0.374563 0.506941 0.263811 0.074 Uiso calc U R 1
H H79C 0.353743 0.491987 0.191096 0.074 Uiso calc U R 1
C C80 0.21238(18) 0.48926(10) 0.25810(16) 0.0446(8) Uani d . . 1
H H80A 0.167832 0.474125 0.266411 0.067 Uiso calc U R 1
H H80B 0.20887 0.50161 0.214387 0.067 Uiso calc U R 1
H H80C 0.220359 0.512366 0.28999 0.067 Uiso calc U R 1
C C81 0.27577(18) 0.41133(11) 0.14290(15) 0.0435(8) Uani d . . 1
H H81 0.320364 0.427391 0.133469 0.052 Uiso calc U R 1
C C82 0.2805(2) 0.36669(12) 0.11543(16) 0.0525(9) Uani d . . 1
H H82A 0.321025 0.351455 0.137005 0.079 Uiso calc U R 1
H H82B 0.287494 0.368452 0.068828 0.079 Uiso calc U R 1
H H82C 0.23615 0.351027 0.122539 0.079 Uiso calc U R 1
C C83 0.21182(17) 0.43598(11) 0.11363(15) 0.0413(7) Uani d . . 1
C C84 0.22243(18) 0.46620(12) 0.06620(16) 0.0492(8) Uani d . . 1
H H84 0.269263 0.470748 0.051927 0.059 Uiso calc U R 1
C C85 0.1662(2) 0.48991(14) 0.03915(19) 0.0672(11) Uani d . . 1
H H85 0.174625 0.510972 0.007083 0.081 Uiso calc U R 1
C C86 0.0981(2) 0.48323(16) 0.0584(2) 0.0761(13) Uani d . . 1
H H86 0.05922 0.49963 0.039949 0.091 Uiso calc U R 1
C C87 0.0866(2) 0.45240(17) 0.1047(2) 0.0746(13) Uani d . . 1
H H87 0.03955 0.447205 0.117954 0.09 Uiso calc U R 1
C C88 0.14324(19) 0.42914(14) 0.13189(18) 0.0601(10) Uani d . . 1
H H88 0.134726 0.407989 0.163816 0.072 Uiso calc U R 1
C C89 0.31569(14) 0.44002(8) 0.39439(13) 0.0274(6) Uani d . . 1
C C90 0.26112(15) 0.45308(8) 0.43513(13) 0.0286(6) Uani d . . 1
C C91 0.18203(15) 0.44821(10) 0.41685(14) 0.0348(7) Uani d . . 1
H H91 0.17694 0.435051 0.372656 0.042 Uiso calc U R 1
C C92 0.14437(19) 0.49205(11) 0.41447(17) 0.0510(9) Uani d . . 1
H H92A 0.094423 0.488279 0.398733 0.077 Uiso calc U R 1
H H92B 0.168664 0.511292 0.385126 0.077 Uiso calc U R 1
H H92C 0.145934 0.504628 0.458037 0.077 Uiso calc U R 1
C C93 0.14530(17) 0.41867(11) 0.46393(16) 0.0468(8) Uani d . . 1
H H93A 0.094665 0.415578 0.450024 0.07 Uiso calc U R 1
H H93B 0.149303 0.431163 0.507541 0.07 Uiso calc U R 1
H H93C 0.168358 0.390318 0.464449 0.07 Uiso calc U R 1
C C94 0.27942(17) 0.47223(10) 0.49490(15) 0.0384(7) Uani d . . 1
H H94 0.242413 0.481227 0.521592 0.046 Uiso calc U R 1
C C95 0.34970(17) 0.47843(11) 0.51621(15) 0.0446(8) Uani d . . 1
H H95 0.361059 0.491308 0.557195 0.053 Uiso calc U R 1
C C96 0.40320(17) 0.46568(10) 0.47719(15) 0.0414(7) Uani d . . 1
H H96 0.451713 0.470104 0.491579 0.05 Uiso calc U R 1
C C97 0.38795(15) 0.44646(9) 0.41721(14) 0.0332(6) Uani d . . 1
C C98 0.45108(15) 0.43235(11) 0.37939(15) 0.0397(7) Uani d . . 1
H H98 0.432258 0.418743 0.338037 0.048 Uiso calc U R 1
C C99 0.4954(2) 0.39889(14) 0.41780(19) 0.0680(12) Uani d . . 1
H H99A 0.534227 0.388676 0.391775 0.102 Uiso calc U R 1
H H99B 0.464737 0.374554 0.428405 0.102 Uiso calc U R 1
H H99C 0.515589 0.411929 0.457923 0.102 Uiso calc U R 1
C C100 0.4985(2) 0.47052(14) 0.36250(19) 0.0648(11) Uani d . . 1
H H10A 0.535227 0.460786 0.333782 0.097 Uiso calc U R 1
H H10B 0.521454 0.482395 0.402335 0.097 Uiso calc U R 1
H H10C 0.469007 0.492797 0.340576 0.097 Uiso calc U R 1
C C1X 0.4123(2) 0.57185(15) 0.0881(2) 0.0750(9) Uani d U D 1
H H1XA 0.461913 0.58185 0.094 0.112 Uiso calc U R 1
H H1XB 0.396403 0.574227 0.042254 0.112 Uiso calc U R 1
H H1XC 0.409408 0.541709 0.101837 0.112 Uiso calc U R 1
C C2X 0.3657(2) 0.59877(14) 0.1278(2) 0.0730(7) Uani d U D 1
H H2XA 0.3704 0.629217 0.114397 0.088 Uiso calc U R 1
H H2XB 0.383078 0.596635 0.173757 0.088 Uiso calc U R 1
C C3X 0.2872(2) 0.58663(15) 0.1226(2) 0.0730(7) Uani d U D 1
H H3XA 0.270252 0.588572 0.076482 0.088 Uiso calc U R 1
H H3XB 0.282867 0.556134 0.135885 0.088 Uiso calc U R 1
C C4X 0.2395(2) 0.61230(15) 0.1606(2) 0.0758(7) Uani d U D 1
H H4XA 0.244172 0.64284 0.147686 0.091 Uiso calc U R 1
H H4XB 0.25616 0.61013 0.206842 0.091 Uiso calc U R 1
C C5X 0.1615(2) 0.60036(15) 0.1549(2) 0.0773(9) Uani d U D 1
H H5XA 0.135469 0.616767 0.186615 0.116 Uiso calc U R 1
H H5XB 0.156204 0.569465 0.163167 0.116 Uiso calc U R 1
H H5XC 0.141927 0.607066 0.111071 0.116 Uiso calc U R 1
C C1Y 0.8184(4) 0.37963(17) 0.4991(3) 0.1258(14) Uani d U D 1
H H1YA 0.836637 0.383644 0.455947 0.189 Uiso calc U R 1
H H1YB 0.813518 0.348776 0.50792 0.189 Uiso calc U R 1
H H1YC 0.851823 0.39251 0.531749 0.189 Uiso calc U R 1
C C2Y 0.7497(4) 0.40011(19) 0.5017(3) 0.1290(12) Uani d U D 1
H H2YA 0.717115 0.38817 0.466874 0.155 Uiso calc U R 1
H H2YB 0.75521 0.431311 0.493326 0.155 Uiso calc U R 1
C C3Y 0.7168(4) 0.39427(19) 0.5650(3) 0.1316(12) Uani d U D 1
H H3YA 0.700276 0.363964 0.564553 0.158 Uiso calc U R 1
H H3YB 0.757506 0.395498 0.597525 0.158 Uiso calc U R 1
C C4Y 0.6661(4) 0.41553(19) 0.5909(3) 0.1344(13) Uani d U D 1
H H4YC 0.626884 0.417282 0.556935 0.161 Uiso calc U R 1
H H4YD 0.684631 0.445231 0.596734 0.161 Uiso calc U R 1
C C5Y 0.6314(4) 0.40546(19) 0.6508(3) 0.1352(15) Uani d U D 1
H H5YA 0.584141 0.419134 0.649872 0.203 Uiso calc U R 1
H H5YB 0.660762 0.416319 0.687942 0.203 Uiso calc U R 1
H H5YC 0.625963 0.374178 0.654614 0.203 Uiso calc U R 1
C C1Z 0.4149(5) 0.1099(2) 0.5404(4) 0.1541(17) Uani d U D 1
H H1ZA 0.392884 0.089308 0.569236 0.185 Uiso calc U R 1
H H1ZB 0.466716 0.110643 0.550152 0.185 Uiso calc U R 1
H H1ZC 0.405228 0.10101 0.495222 0.185 Uiso calc U R 1
C C2Z 0.3865(4) 0.1505(2) 0.5495(4) 0.1542(15) Uani d U D 1
H H2ZA 0.400551 0.168355 0.512585 0.185 Uiso calc U R 1
H H2ZB 0.411805 0.162523 0.588755 0.185 Uiso calc U R 1
C C3Z 0.3052(4) 0.1588(2) 0.5569(4) 0.1556(15) Uani d U D 1
H H3ZA 0.303368 0.181306 0.590663 0.187 Uiso calc U R 1
H H3ZB 0.288342 0.172769 0.51582 0.187 Uiso calc U R 1
C C4Z 0.2592(4) 0.1344(2) 0.5686(4) 0.1554(15) Uani d U D 1
H H4ZA 0.276449 0.119296 0.608734 0.186 Uiso calc U R 1
H H4ZB 0.258809 0.112525 0.533688 0.186 Uiso calc U R 1
C C5Z 0.1817(4) 0.1446(2) 0.5778(4) 0.1477(17) Uani d U D 1
H H5ZA 0.168146 0.133273 0.619735 0.221 Uiso calc U R 1
H H5ZB 0.151861 0.13124 0.542954 0.221 Uiso calc U R 1
H H5ZC 0.174808 0.175869 0.576833 0.221 Uiso calc U R 1
N N1 0.80073(12) 0.68215(7) 0.19932(11) 0.0279(5) Uani d . . 1
N N2 0.84048(11) 0.55990(7) 0.24484(11) 0.0271(5) Uani d . . 1
N N3 0.65313(11) 0.60343(7) 0.16274(11) 0.0263(5) Uani d . . 1
N N4 0.15900(11) 0.33116(7) 0.30220(11) 0.0286(5) Uani d . . 1
N N5 0.36021(12) 0.30516(7) 0.26913(11) 0.0295(5) Uani d . . 1
N N6 0.29889(11) 0.42017(7) 0.33274(10) 0.0265(5) Uani d . . 1
O O1 0.67027(10) 0.61625(6) 0.28295(9) 0.0321(4) Uani d . . 1
O O3 0.27168(10) 0.40776(6) 0.21373(9) 0.0337(4) Uani d . . 1
Si Si1 0.85735(4) 0.68789(2) 0.26677(4) 0.02964(17) Uani d . . 1
H H1S 0.8448(14) 0.6458(8) 0.2951(13) 0.027(7) Uiso d . . 1
Si Si2 0.87996(4) 0.54984(2) 0.17404(4) 0.03130(17) Uani d . . 1
H H2S 0.8270(15) 0.5750(9) 0.1286(13) 0.033(8) Uiso d . . 1
Si Si3 0.60012(4) 0.60878(3) 0.22652(4) 0.03061(17) Uani d . . 1
Si Si4 0.14767(4) 0.29642(3) 0.23811(4) 0.03775(19) Uani d . . 1
H H4S 0.2162(15) 0.3034(9) 0.2122(14) 0.038(8) Uiso d . . 1
Si Si5 0.37724(4) 0.28439(3) 0.34438(4) 0.03413(18) Uani d . . 1
H H5S 0.3341(14) 0.3161(8) 0.3799(13) 0.026(7) Uiso d . . 1
Si Si6 0.28817(4) 0.45081(2) 0.26472(4) 0.03058(17) Uani d . . 1

loop_
_atom_site_aniso_label
_atom_site_aniso_U_11
_atom_site_aniso_U_22
_atom_site_aniso_U_33
_atom_site_aniso_U_12
_atom_site_aniso_U_13
_atom_site_aniso_U_23
Y1 0.02094(12) 0.02143(12) 0.02987(14) -0.00046(9) -0.00226(9) -0.00052(9)
Y2 0.02182(12) 0.02457(12) 0.02925(14) 0.00073(9) 0.00153(9) -0.00164(9)
C1 0.0336(16) 0.0425(18) 0.0432(19) -0.0081(14) -0.0018(13) -0.0016(14)
C2 0.0424(18) 0.0447(19) 0.0415(19) -0.0027(15) -0.0046(14) -0.0088(14)
C3 0.0304(15) 0.0277(15) 0.0348(17) -0.0085(12) -0.0073(12) 0.0031(12)
C4 0.0380(17) 0.0353(16) 0.0348(17) -0.0070(13) -0.0032(13) 0.0032(13)
C5 0.0462(18) 0.0393(17) 0.0341(18) -0.0032(14) 0.0037(13) -0.0006(13)
C6 0.095(3) 0.049(2) 0.043(2) -0.002(2) -0.013(2) -0.0033(16)
C7 0.062(2) 0.057(2) 0.079(3) 0.001(2) 0.032(2) 0.006(2)
C8 0.053(2) 0.049(2) 0.045(2) -0.0078(17) 0.0036(16) 0.0082(15)
C9 0.067(2) 0.043(2) 0.057(2) -0.0051(18) -0.0020(18) 0.0194(17)
C10 0.064(2) 0.0311(17) 0.059(2) 0.0035(16) -0.0021(18) 0.0104(15)
C11 0.0400(17) 0.0293(16) 0.0437(19) -0.0019(13) -0.0074(13) 0.0031(13)
C12 0.0438(18) 0.0300(16) 0.051(2) 0.0041(14) -0.0024(15) 0.0002(14)
C13 0.060(2) 0.046(2) 0.077(3) -0.0027(18) -0.001(2) -0.0176(19)
C14 0.049(2) 0.045(2) 0.073(3) 0.0026(17) -0.0010(18) -0.0066(18)
C15 0.0347(17) 0.052(2) 0.056(2) 0.0024(15) 0.0093(15) 0.0002(16)
C16 0.0403(18) 0.0432(18) 0.0442(19) 0.0122(14) 0.0031(14) -0.0073(14)
C17 0.0257(14) 0.0287(14) 0.0297(15) 0.0081(11) 0.0039(11) -0.0020(11)
C18 0.0307(15) 0.0318(15) 0.0307(16) 0.0071(12) 0.0004(12) -0.0014(12)
C19 0.0330(16) 0.0387(17) 0.0403(18) 0.0020(13) -0.0101(13) 0.0006(13)
C20 0.067(2) 0.0412(19) 0.045(2) -0.0006(17) -0.0192(17) -0.0018(15)
C21 0.0324(18) 0.060(2) 0.072(3) -0.0020(16) -0.0073(16) 0.0172(19)
C22 0.0367(17) 0.0434(18) 0.0327(17) 0.0107(14) -0.0024(13) -0.0028(13)
C23 0.0512(19) 0.0409(18) 0.0300(17) 0.0139(15) 0.0051(14) 0.0079(13)
C24 0.0420(18) 0.0342(16) 0.0405(19) 0.0063(14) 0.0103(14) 0.0066(13)
C25 0.0306(15) 0.0288(15) 0.0362(17) 0.0069(12) 0.0075(12) 0.0021(12)
C26 0.0329(15) 0.0284(15) 0.0412(18) 0.0006(12) 0.0046(13) 0.0006(12)
C27 0.0344(18) 0.055(2) 0.069(2) 0.0014(16) 0.0126(16) -0.0006(18)
C28 0.058(2) 0.0338(18) 0.061(2) 0.0017(16) -0.0005(17) -0.0061(16)
C29 0.0370(17) 0.055(2) 0.0408(19) 0.0124(15) 0.0026(14) 0.0018(15)
C30 0.0372(18) 0.052(2) 0.054(2) -0.0071(15) 0.0099(15) 0.0052(16)
C31 0.0507(19) 0.0452(18) 0.0300(18) 0.0069(15) 0.0029(14) 0.0011(13)
C32 0.052(2) 0.062(2) 0.037(2) 0.0105(17) -0.0051(15) 0.0014(16)
C33 0.050(2) 0.048(2) 0.0308(18) 0.0075(15) 0.0001(14) -0.0024(14)
C34 0.085(3) 0.061(2) 0.048(2) 0.021(2) 0.024(2) 0.0137(18)
C35 0.107(4) 0.099(4) 0.063(3) 0.049(3) 0.044(3) 0.018(3)
C36 0.131(4) 0.074(3) 0.052(3) 0.054(3) 0.016(3) 0.000(2)
C37 0.109(4) 0.045(2) 0.065(3) 0.009(2) -0.005(3) -0.0063(19)
C38 0.059(2) 0.050(2) 0.058(2) -0.0015(18) 0.0016(18) -0.0058(17)
C39 0.0192(13) 0.0353(16) 0.0327(16) -0.0049(11) 0.0001(11) -0.0011(12)
C40 0.0274(15) 0.0371(16) 0.0367(17) -0.0059(12) -0.0030(12) -0.0033(13)
C41 0.0401(17) 0.0307(16) 0.0436(19) -0.0097(13) -0.0050(13) -0.0028(13)
C42 0.048(2) 0.0429(19) 0.058(2) 0.0039(16) -0.0053(16) -0.0064(16)
C43 0.057(2) 0.044(2) 0.068(3) -0.0181(17) 0.0005(18) 0.0013(17)
C44 0.0418(18) 0.0421(18) 0.043(2) -0.0089(15) -0.0037(14) -0.0104(14)
C45 0.0416(18) 0.058(2) 0.0324(18) -0.0104(16) -0.0074(13) -0.0064(15)
C46 0.0357(17) 0.0504(19) 0.0338(18) -0.0054(14) -0.0070(13) 0.0049(14)
C47 0.0256(14) 0.0381(16) 0.0336(17) -0.0026(12) -0.0031(12) 0.0021(12)
C48 0.0377(17) 0.0385(17) 0.0329(17) 0.0036(13) -0.0074(13) 0.0037(13)
C49 0.046(2) 0.052(2) 0.049(2) 0.0091(16) -0.0057(15) 0.0067(16)
C50 0.049(2) 0.0420(18) 0.043(2) -0.0055(15) -0.0063(15) 0.0055(14)
C51 0.065(2) 0.047(2) 0.080(3) -0.0186(19) 0.010(2) -0.0142(19)
C52 0.045(2) 0.079(3) 0.059(2) 0.0013(19) -0.0110(17) -0.027(2)
C53 0.0262(14) 0.0333(15) 0.0338(16) -0.0069(12) 0.0011(11) -0.0038(12)
C54 0.0332(16) 0.0376(17) 0.0413(18) -0.0088(13) 0.0045(13) 0.0013(13)
C55 0.0431(18) 0.0466(19) 0.044(2) 0.0029(15) 0.0064(14) 0.0128(15)
C56 0.051(2) 0.104(3) 0.041(2) 0.015(2) -0.0024(16) 0.007(2)
C57 0.073(3) 0.057(3) 0.108(4) 0.013(2) 0.029(3) 0.040(2)
C58 0.0438(19) 0.0472(19) 0.0409(19) -0.0082(15) 0.0087(14) 0.0060(14)
C59 0.0358(18) 0.058(2) 0.047(2) -0.0113(16) 0.0155(14) -0.0055(16)
C60 0.0266(16) 0.056(2) 0.048(2) -0.0002(14) 0.0061(13) -0.0079(16)
C61 0.0279(15) 0.0405(17) 0.0377(18) -0.0053(13) 0.0024(12) -0.0040(13)
C62 0.0267(15) 0.0495(19) 0.0391(18) 0.0041(14) 0.0017(12) -0.0025(14)
C63 0.0390(19) 0.071(2) 0.054(2) -0.0020(17) -0.0088(16) 0.0010(18)
C64 0.0450(19) 0.052(2) 0.047(2) 0.0072(16) 0.0019(15) 0.0032(16)
C65 0.052(2) 0.057(2) 0.044(2) 0.0118(17) -0.0082(16) 0.0031(16)
C66 0.061(2) 0.0369(18) 0.054(2) 0.0049(16) 0.0010(17) 0.0092(15)
C67 0.0329(15) 0.0333(16) 0.0293(16) 0.0142(12) 0.0008(12) 0.0040(12)
C68 0.0389(17) 0.0381(17) 0.0284(16) 0.0167(13) -0.0041(12) 0.0015(12)
C69 0.0474(19) 0.0384(17) 0.0415(19) 0.0077(15) -0.0012(14) -0.0090(14)
C70 0.056(2) 0.062(2) 0.051(2) 0.0103(18) -0.0097(17) -0.0215(18)
C71 0.079(3) 0.0380(19) 0.065(3) 0.0043(18) 0.005(2) -0.0085(17)
C72 0.058(2) 0.0480(19) 0.0297(18) 0.0270(17) -0.0020(14) -0.0018(14)
C73 0.056(2) 0.060(2) 0.0291(18) 0.0294(18) 0.0092(15) 0.0060(15)
C74 0.0418(18) 0.051(2) 0.042(2) 0.0190(15) 0.0112(14) 0.0138(15)
C75 0.0348(16) 0.0399(17) 0.0357(17) 0.0142(13) 0.0039(13) 0.0088(13)
C76 0.0328(16) 0.0457(19) 0.0424(19) 0.0045(14) 0.0100(13) 0.0036(14)
C77 0.0338(19) 0.087(3) 0.063(3) 0.0078(19) 0.0058(16) -0.008(2)
C78 0.052(2) 0.050(2) 0.066(3) -0.0020(17) 0.0115(18) 0.0064(17)
C79 0.053(2) 0.0393(19) 0.056(2) -0.0057(16) 0.0079(16) 0.0088(15)
C80 0.051(2) 0.0417(18) 0.0411(19) 0.0100(15) 0.0039(15) 0.0081(14)
C81 0.0462(19) 0.054(2) 0.0308(18) 0.0045(16) 0.0027(14) 0.0024(14)
C82 0.061(2) 0.062(2) 0.034(2) 0.0140(18) 0.0003(16) -0.0049(16)
C83 0.0435(18) 0.0483(19) 0.0320(18) 0.0059(15) 0.0003(13) -0.0020(14)
C84 0.0441(19) 0.062(2) 0.042(2) 0.0072(17) 0.0039(15) 0.0056(16)
C85 0.074(3) 0.077(3) 0.050(2) 0.020(2) 0.002(2) 0.019(2)
C86 0.062(3) 0.114(4) 0.051(3) 0.040(3) -0.010(2) 0.004(2)
C87 0.037(2) 0.129(4) 0.058(3) 0.009(2) 0.0024(18) -0.001(3)
C88 0.045(2) 0.084(3) 0.051(2) -0.004(2) 0.0016(17) 0.011(2)
C89 0.0327(15) 0.0210(13) 0.0281(15) -0.0029(11) -0.0009(11) 0.0010(10)
C90 0.0322(15) 0.0267(14) 0.0268(15) -0.0018(12) 0.0001(11) 0.0002(11)
C91 0.0298(15) 0.0431(17) 0.0314(17) 0.0044(13) 0.0012(12) -0.0051(13)
C92 0.050(2) 0.055(2) 0.048(2) 0.0196(17) 0.0021(16) -0.0051(16)
C93 0.0387(18) 0.057(2) 0.045(2) -0.0139(16) 0.0057(14) -0.0043(16)
C94 0.0408(17) 0.0397(17) 0.0353(18) -0.0049(14) 0.0079(13) -0.0066(13)
C95 0.0486(19) 0.053(2) 0.0325(18) -0.0134(16) 0.0025(14) -0.0152(14)
C96 0.0346(17) 0.0505(19) 0.0388(19) -0.0139(15) -0.0019(13) -0.0088(14)
C97 0.0320(15) 0.0330(16) 0.0346(17) -0.0086(12) 0.0021(12) -0.0018(12)
C98 0.0303(16) 0.0525(19) 0.0364(18) -0.0060(14) 0.0019(13) -0.0073(14)
C99 0.057(2) 0.090(3) 0.057(3) 0.030(2) -0.0005(19) -0.009(2)
C100 0.046(2) 0.093(3) 0.057(2) -0.030(2) 0.0140(17) -0.014(2)
C1X 0.0532(17) 0.080(2) 0.092(2) -0.0038(16) 0.0100(16) -0.0120(18)
C2X 0.0512(14) 0.0752(16) 0.0931(18) -0.0044(12) 0.0089(13) -0.0126(14)
C3X 0.0517(13) 0.0743(15) 0.0937(17) -0.0030(12) 0.0093(12) -0.0114(13)
C4X 0.0541(14) 0.0767(16) 0.0974(18) -0.0023(13) 0.0102(13) -0.0118(14)
C5X 0.0539(18) 0.077(2) 0.102(2) 0.0003(16) 0.0111(17) -0.0058(18)
C1Y 0.158(3) 0.072(2) 0.155(3) 0.006(2) 0.073(3) 0.013(2)
C2Y 0.164(3) 0.0751(19) 0.156(3) 0.0079(19) 0.081(2) 0.0104(19)
C3Y 0.166(3) 0.0785(19) 0.158(3) 0.0095(19) 0.082(2) 0.0089(19)
C4Y 0.168(3) 0.083(2) 0.160(3) 0.0099(19) 0.082(2) 0.0081(19)
C5Y 0.166(3) 0.090(2) 0.158(3) 0.011(2) 0.085(3) 0.001(2)
C1Z 0.192(4) 0.129(3) 0.147(3) -0.022(3) 0.061(3) 0.010(3)
C2Z 0.190(4) 0.129(3) 0.150(3) -0.022(3) 0.064(3) 0.006(3)
C3Z 0.191(4) 0.130(3) 0.152(3) -0.022(3) 0.064(3) 0.005(2)
C4Z 0.191(4) 0.130(3) 0.152(3) -0.022(3) 0.066(3) 0.005(2)
C5Z 0.183(4) 0.122(3) 0.145(3) -0.013(3) 0.076(3) 0.007(3)
N1 0.0281(12) 0.0229(11) 0.0321(13) -0.0023(9) -0.0034(9) 0.0009(9)
N2 0.0256(12) 0.0253(12) 0.0301(13) 0.0019(9) -0.0007(9) -0.0001(9)
N3 0.0223(11) 0.0279(12) 0.0282(13) -0.0024(9) -0.0025(9) 0.0000(9)
N4 0.0226(11) 0.0312(13) 0.0324(13) -0.0007(10) 0.0038(9) 0.0003(10)
N5 0.0273(12) 0.0316(13) 0.0298(13) 0.0058(10) 0.0029(9) -0.0022(10)
N6 0.0271(12) 0.0260(12) 0.0261(13) -0.0015(9) -0.0009(9) -0.0015(9)
O1 0.0302(10) 0.0406(11) 0.0253(11) 0.0032(9) -0.0003(8) 0.0015(8)
O3 0.0409(11) 0.0353(11) 0.0249(11) 0.0025(9) 0.0018(8) -0.0002(8)
Si1 0.0294(4) 0.0268(4) 0.0323(4) -0.0046(3) -0.0028(3) -0.0016(3)
Si2 0.0273(4) 0.0317(4) 0.0349(4) 0.0045(3) 0.0025(3) -0.0006(3)
Si3 0.0233(4) 0.0362(4) 0.0323(4) 0.0008(3) 0.0016(3) 0.0029(3)
Si4 0.0311(4) 0.0390(5) 0.0430(5) -0.0057(4) 0.0011(3) -0.0100(4)
Si5 0.0377(4) 0.0323(4) 0.0323(5) 0.0079(3) 0.0022(3) 0.0021(3)
Si6 0.0342(4) 0.0281(4) 0.0296(4) 0.0009(3) 0.0032(3) 0.0023(3)

loop_
_atom_type_symbol
_atom_type_description
_atom_type_scat_dispersion_real
_atom_type_scat_dispersion_imag
_atom_type_scat_source
C C 0.0181 0.0091 'International Tables Vol C Tables 4.2.6.8 and 6.1.1.4'
H H 0.0000 0.0000 'International Tables Vol C Tables 4.2.6.8 and 6.1.1.4'
N N 0.0311 0.0180 'International Tables Vol C Tables 4.2.6.8 and 6.1.1.4'
O O 0.0492 0.0322 'International Tables Vol C Tables 4.2.6.8 and 6.1.1.4'
Si Si 0.2541 0.3302 'International Tables Vol C Tables 4.2.6.8 and 6.1.1.4'
Y Y -0.2670 2.0244 'International Tables Vol C Tables 4.2.6.8 and 6.1.1.4'

loop_
_geom_angle_atom_site_label_1
_geom_angle_atom_site_label_2
_geom_angle_atom_site_label_3
_geom_angle
N1 Y1 N3 111.14(8)
N1 Y1 N2 121.75(8)
N3 Y1 N2 124.52(8)
N1 Y1 O1 107.47(8)
N3 Y1 O1 66.47(7)
N2 Y1 O1 108.97(7)
N1 Y1 H1S 61.1(6)
N3 Y1 H1S 153.6(6)
N2 Y1 H1S 74.4(6)
O1 Y1 H1S 90.9(6)
N1 Y1 H2S 101.8(6)
N3 Y1 H2S 93.9(6)
N2 Y1 H2S 61.5(6)
O1 Y1 H2S 149.1(6)
H1S Y1 H2S 112.3(9)
N4 Y2 N5 120.43(8)
N4 Y2 N6 114.92(8)
N5 Y2 N6 121.95(8)
N4 Y2 O3 108.67(7)
N5 Y2 O3 108.85(7)
N6 Y2 O3 66.21(7)
N4 Y2 H4S 59.9(7)
N5 Y2 H4S 75.0(7)
N6 Y2 H4S 154.5(7)
O3 Y2 H4S 91.0(7)
N4 Y2 H5S 100.6(6)
N5 Y2 H5S 61.1(6)
N6 Y2 H5S 93.7(6)
O3 Y2 H5S 149.3(6)
H4S Y2 H5S 111.8(9)
Si1 C1 H1A 109.5
Si1 C1 H1B 109.5
H1A C1 H1B 109.5
Si1 C1 H1C 109.5
H1A C1 H1C 109.5
H1B C1 H1C 109.5
Si1 C2 H2A 109.5
Si1 C2 H2B 109.5
H2A C2 H2B 109.5
Si1 C2 H2C 109.5
H2A C2 H2C 109.5
H2B C2 H2C 109.5
C11 C3 C4 118.9(3)
C11 C3 N1 121.2(3)
C4 C3 N1 119.9(2)
C8 C4 C3 119.2(3)
C8 C4 C5 118.4(3)
C3 C4 C5 122.3(3)
C4 C5 C6 111.3(3)
C4 C5 C7 113.2(3)
C6 C5 C7 110.0(3)
C4 C5 H5 107.4
C6 C5 H5 107.4
C7 C5 H5 107.4
C5 C6 H6A 109.5
C5 C6 H6B 109.5
H6A C6 H6B 109.5
C5 C6 H6C 109.5
H6A C6 H6C 109.5
H6B C6 H6C 109.5
C5 C7 H7A 109.5
C5 C7 H7B 109.5
H7A C7 H7B 109.5
C5 C7 H7C 109.5
H7A C7 H7C 109.5
H7B C7 H7C 109.5
C9 C8 C4 121.5(3)
C9 C8 H8 119.3
C4 C8 H8 119.3
C10 C9 C8 119.6(3)
C10 C9 H9 120.2
C8 C9 H9 120.2
C9 C10 C11 121.6(3)
C9 C10 H10 119.2
C11 C10 H10 119.2
C10 C11 C3 119.2(3)
C10 C11 C12 117.9(3)
C3 C11 C12 122.9(3)
C13 C12 C11 113.2(3)
C13 C12 C14 108.5(3)
C11 C12 C14 111.2(3)
C13 C12 H12 107.9
C11 C12 H12 107.9
C14 C12 H12 107.9
C12 C13 H13A 109.5
C12 C13 H13B 109.5
H13A C13 H13B 109.5
C12 C13 H13C 109.5
H13A C13 H13C 109.5
H13B C13 H13C 109.5
C12 C14 H14A 109.5
C12 C14 H14B 109.5
H14A C14 H14B 109.5
C12 C14 H14C 109.5
H14A C14 H14C 109.5
H14B C14 H14C 109.5
Si2 C15 H15A 109.5
Si2 C15 H15B 109.5
H15A C15 H15B 109.5
Si2 C15 H15C 109.5
H15A C15 H15C 109.5
H15B C15 H15C 109.5
Si2 C16 H16A 109.5
Si2 C16 H16B 109.5
H16A C16 H16B 109.5
Si2 C16 H16C 109.5
H16A C16 H16C 109.5
H16B C16 H16C 109.5
C18 C17 C25 118.4(3)
C18 C17 N2 121.6(2)
C25 C17 N2 120.0(2)
C22 C18 C17 119.3(3)
C22 C18 C19 117.5(3)
C17 C18 C19 123.2(2)
C18 C19 C20 111.1(3)
C18 C19 C21 111.9(3)
C20 C19 C21 109.6(3)
C18 C19 H19 108.0
C20 C19 H19 108.0
C21 C19 H19 108.0
C19 C20 H20A 109.5
C19 C20 H20B 109.5
H20A C20 H20B 109.5
C19 C20 H20C 109.5
H20A C20 H20C 109.5
H20B C20 H20C 109.5
C19 C21 H21A 109.5
C19 C21 H21B 109.5
H21A C21 H21B 109.5
C19 C21 H21C 109.5
H21A C21 H21C 109.5
H21B C21 H21C 109.5
C23 C22 C18 121.9(3)
C23 C22 H22 119.1
C18 C22 H22 119.1
C24 C23 C22 119.0(3)
C24 C23 H23 120.5
C22 C23 H23 120.5
C23 C24 C25 122.0(3)
C23 C24 H24 119.0
C25 C24 H24 119.0
C24 C25 C17 119.4(3)
C24 C25 C26 118.0(3)
C17 C25 C26 122.5(3)
C25 C26 C27 110.5(3)
C25 C26 C28 113.2(3)
C27 C26 C28 109.3(3)
C25 C26 H26 107.9
C27 C26 H26 107.9
C28 C26 H26 107.9
C26 C27 H27A 109.5
C26 C27 H27B 109.5
H27A C27 H27B 109.5
C26 C27 H27C 109.5
H27A C27 H27C 109.5
H27B C27 H27C 109.5
C26 C28 H28A 109.5
C26 C28 H28B 109.5
H28A C28 H28B 109.5
C26 C28 H28C 109.5
H28A C28 H28C 109.5
H28B C28 H28C 109.5
Si3 C29 H29A 109.5
Si3 C29 H29B 109.5
H29A C29 H29B 109.5
Si3 C29 H29C 109.5
H29A C29 H29C 109.5
H29B C29 H29C 109.5
Si3 C30 H30A 109.5
Si3 C30 H30B 109.5
H30A C30 H30B 109.5
Si3 C30 H30C 109.5
H30A C30 H30C 109.5
H30B C30 H30C 109.5
O1 C31 C32 108.4(3)
O1 C31 C33 110.9(2)
C32 C31 C33 112.0(3)
O1 C31 H31 108.5
C32 C31 H31 108.5
C33 C31 H31 108.5
C31 C32 H32A 109.5
C31 C32 H32B 109.5
H32A C32 H32B 109.5
C31 C32 H32C 109.5
H32A C32 H32C 109.5
H32B C32 H32C 109.5
C38 C33 C34 118.5(3)
C38 C33 C31 122.0(3)
C34 C33 C31 119.5(3)
C33 C34 C35 121.4(4)
C33 C34 H34 119.3
C35 C34 H34 119.3
C34 C35 C36 120.1(4)
C34 C35 H35 120.0
C36 C35 H35 120.0
C35 C36 C37 118.7(4)
C35 C36 H36 120.7
C37 C36 H36 120.7
C38 C37 C36 120.6(4)
C38 C37 H37 119.7
C36 C37 H37 119.7
C33 C38 C37 120.7(4)
C33 C38 H38 119.6
C37 C38 H38 119.6
C47 C39 C40 118.4(3)
C47 C39 N3 121.4(2)
C40 C39 N3 120.2(2)
C44 C40 C39 119.4(3)
C44 C40 C41 117.9(3)
C39 C40 C41 122.7(3)
C40 C41 C43 112.9(3)
C40 C41 C42 109.7(3)
C43 C41 C42 108.9(3)
C40 C41 H41 108.4
C43 C41 H41 108.4
C42 C41 H41 108.4
C41 C42 H42A 109.5
C41 C42 H42B 109.5
H42A C42 H42B 109.5
C41 C42 H42C 109.5
H42A C42 H42C 109.5
H42B C42 H42C 109.5
C41 C43 H43A 109.5
C41 C43 H43B 109.5
H43A C43 H43B 109.5
C41 C43 H43C 109.5
H43A C43 H43C 109.5
H43B C43 H43C 109.5
C45 C44 C40 121.9(3)
C45 C44 H44 119.0
C40 C44 H44 119.0
C44 C45 C46 119.0(3)
C44 C45 H45 120.5
C46 C45 H45 120.5
C45 C46 C47 121.9(3)
C45 C46 H46 119.1
C47 C46 H46 119.1
C46 C47 C39 119.5(3)
C46 C47 C48 117.5(3)
C39 C47 C48 123.0(3)
C47 C48 C50 112.4(3)
C47 C48 C49 110.5(3)
C50 C48 C49 109.8(3)
C47 C48 H48 108.0
C50 C48 H48 108.0
C49 C48 H48 108.0
C48 C49 H49A 109.5
C48 C49 H49B 109.5
H49A C49 H49B 109.5
C48 C49 H49C 109.5
H49A C49 H49C 109.5
H49B C49 H49C 109.5
C48 C50 H50A 109.5
C48 C50 H50B 109.5
H50A C50 H50B 109.5
C48 C50 H50C 109.5
H50A C50 H50C 109.5
H50B C50 H50C 109.5
Si4 C51 H51A 109.5
Si4 C51 H51B 109.5
H51A C51 H51B 109.5
Si4 C51 H51C 109.5
H51A C51 H51C 109.5
H51B C51 H51C 109.5
Si4 C52 H52A 109.5
Si4 C52 H52B 109.5
H52A C52 H52B 109.5
Si4 C52 H52C 109.5
H52A C52 H52C 109.5
H52B C52 H52C 109.5
C61 C53 C54 118.5(3)
C61 C53 N4 121.4(3)
C54 C53 N4 120.1(3)
C58 C54 C53 119.2(3)
C58 C54 C55 118.2(3)
C53 C54 C55 122.6(3)
C54 C55 C56 111.6(3)
C54 C55 C57 112.1(3)
C56 C55 C57 110.7(3)
C54 C55 H55 107.4
C56 C55 H55 107.4
C57 C55 H55 107.4
C55 C56 H56A 109.5
C55 C56 H56B 109.5
H56A C56 H56B 109.5
C55 C56 H56C 109.5
H56A C56 H56C 109.5
H56B C56 H56C 109.5
C55 C57 H57A 109.5
C55 C57 H57B 109.5
H57A C57 H57B 109.5
C55 C57 H57C 109.5
H57A C57 H57C 109.5
H57B C57 H57C 109.5
C59 C58 C54 121.8(3)
C59 C58 H58 119.1
C54 C58 H58 119.1
C58 C59 C60 119.5(3)
C58 C59 H59 120.3
C60 C59 H59 120.3
C59 C60 C61 121.4(3)
C59 C60 H60 119.3
C61 C60 H60 119.3
C60 C61 C53 119.6(3)
C60 C61 C62 118.0(3)
C53 C61 C62 122.5(3)
C61 C62 C64 112.0(3)
C61 C62 C63 112.3(3)
C64 C62 C63 109.2(3)
C61 C62 H62 107.7
C64 C62 H62 107.7
C63 C62 H62 107.7
C62 C63 H63A 109.5
C62 C63 H63B 109.5
H63A C63 H63B 109.5
C62 C63 H63C 109.5
H63A C63 H63C 109.5
H63B C63 H63C 109.5
C62 C64 H64A 109.5
C62 C64 H64B 109.5
H64A C64 H64B 109.5
C62 C64 H64C 109.5
H64A C64 H64C 109.5
H64B C64 H64C 109.5
Si5 C65 H65A 109.5
Si5 C65 H65B 109.5
H65A C65 H65B 109.5
Si5 C65 H65C 109.5
H65A C65 H65C 109.5
H65B C65 H65C 109.5
Si5 C66 H66A 109.5
Si5 C66 H66B 109.5
H66A C66 H66B 109.5
Si5 C66 H66C 109.5
H66A C66 H66C 109.5
H66B C66 H66C 109.5
C75 C67 C68 118.3(3)
C75 C67 N5 120.1(3)
C68 C67 N5 121.6(3)
C72 C68 C67 119.2(3)
C72 C68 C69 117.2(3)
C67 C68 C69 123.6(3)
C68 C69 C71 111.7(3)
C68 C69 C70 110.9(3)
C71 C69 C70 109.9(3)
C68 C69 H69 108.1
C71 C69 H69 108.1
C70 C69 H69 108.1
C69 C70 H70A 109.5
C69 C70 H70B 109.5
H70A C70 H70B 109.5
C69 C70 H70C 109.5
H70A C70 H70C 109.5
H70B C70 H70C 109.5
C69 C71 H71A 109.5
C69 C71 H71B 109.5
H71A C71 H71B 109.5
C69 C71 H71C 109.5
H71A C71 H71C 109.5
H71B C71 H71C 109.5
C73 C72 C68 121.8(3)
C73 C72 H72 119.1
C68 C72 H72 119.1
C72 C73 C74 119.2(3)
C72 C73 H73 120.4
C74 C73 H73 120.4
C73 C74 C75 121.9(3)
C73 C74 H74 119.0
C75 C74 H74 119.0
C74 C75 C67 119.5(3)
C74 C75 C76 117.9(3)
C67 C75 C76 122.5(3)
C75 C76 C78 110.0(3)
C75 C76 C77 112.8(3)
C78 C76 C77 109.8(3)
C75 C76 H76 108.1
C78 C76 H76 108.1
C77 C76 H76 108.1
C76 C77 H77A 109.5
C76 C77 H77B 109.5
H77A C77 H77B 109.5
C76 C77 H77C 109.5
H77A C77 H77C 109.5
H77B C77 H77C 109.5
C76 C78 H78A 109.5
C76 C78 H78B 109.5
H78A C78 H78B 109.5
C76 C78 H78C 109.5
H78A C78 H78C 109.5
H78B C78 H78C 109.5
Si6 C79 H79A 109.5
Si6 C79 H79B 109.5
H79A C79 H79B 109.5
Si6 C79 H79C 109.5
H79A C79 H79C 109.5
H79B C79 H79C 109.5
Si6 C80 H80A 109.5
Si6 C80 H80B 109.5
H80A C80 H80B 109.5
Si6 C80 H80C 109.5
H80A C80 H80C 109.5
H80B C80 H80C 109.5
O3 C81 C82 108.2(3)
O3 C81 C83 110.6(2)
C82 C81 C83 112.1(3)
O3 C81 H81 108.6
C82 C81 H81 108.6
C83 C81 H81 108.6
C81 C82 H82A 109.5
C81 C82 H82B 109.5
H82A C82 H82B 109.5
C81 C82 H82C 109.5
H82A C82 H82C 109.5
H82B C82 H82C 109.5
C88 C83 C84 118.2(3)
C88 C83 C81 122.7(3)
C84 C83 C81 119.0(3)
C85 C84 C83 121.0(3)
C85 C84 H84 119.5
C83 C84 H84 119.5
C86 C85 C84 120.2(4)
C86 C85 H85 119.9
C84 C85 H85 119.9
C85 C86 C87 119.2(4)
C85 C86 H86 120.4
C87 C86 H86 120.4
C88 C87 C86 120.2(4)
C88 C87 H87 119.9
C86 C87 H87 119.9
C83 C88 C87 121.1(4)
C83 C88 H88 119.4
C87 C88 H88 119.4
C90 C89 C97 117.7(2)
C90 C89 N6 121.3(2)
C97 C89 N6 120.9(2)
C94 C90 C89 119.8(3)
C94 C90 C91 116.9(2)
C89 C90 C91 123.3(2)
C90 C91 C93 111.6(2)
C90 C91 C92 111.1(3)
C93 C91 C92 109.4(3)
C90 C91 H91 108.2
C93 C91 H91 108.2
C92 C91 H91 108.2
C91 C92 H92A 109.5
C91 C92 H92B 109.5
H92A C92 H92B 109.5
C91 C92 H92C 109.5
H92A C92 H92C 109.5
H92B C92 H92C 109.5
C91 C93 H93A 109.5
C91 C93 H93B 109.5
H93A C93 H93B 109.5
C91 C93 H93C 109.5
H93A C93 H93C 109.5
H93B C93 H93C 109.5
C95 C94 C90 121.8(3)
C95 C94 H94 119.1
C90 C94 H94 119.1
C96 C95 C94 119.0(3)
C96 C95 H95 120.5
C94 C95 H95 120.5
C95 C96 C97 121.6(3)
C95 C96 H96 119.2
C97 C96 H96 119.2
C96 C97 C89 120.1(3)
C96 C97 C98 117.1(3)
C89 C97 C98 122.8(3)
C97 C98 C99 110.2(3)
C97 C98 C100 111.7(3)
C99 C98 C100 109.9(3)
C97 C98 H98 108.3
C99 C98 H98 108.3
C100 C98 H98 108.3
C98 C99 H99A 109.5
C98 C99 H99B 109.5
H99A C99 H99B 109.5
C98 C99 H99C 109.5
H99A C99 H99C 109.5
H99B C99 H99C 109.5
C98 C100 H10A 109.5
C98 C100 H10B 109.5
H10A C100 H10B 109.5
C98 C100 H10C 109.5
H10A C100 H10C 109.5
H10B C100 H10C 109.5
C2X C1X H1XA 109.5
C2X C1X H1XB 109.5
H1XA C1X H1XB 109.5
C2X C1X H1XC 109.5
H1XA C1X H1XC 109.5
H1XB C1X H1XC 109.5
C1X C2X C3X 114.7(4)
C1X C2X H2XA 108.6
C3X C2X H2XA 108.6
C1X C2X H2XB 108.6
C3X C2X H2XB 108.6
H2XA C2X H2XB 107.6
C4X C3X C2X 116.4(4)
C4X C3X H3XA 108.2
C2X C3X H3XA 108.2
C4X C3X H3XB 108.2
C2X C3X H3XB 108.2
H3XA C3X H3XB 107.3
C3X C4X C5X 116.2(4)
C3X C4X H4XA 108.2
C5X C4X H4XA 108.2
C3X C4X H4XB 108.2
C5X C4X H4XB 108.2
H4XA C4X H4XB 107.4
C4X C5X H5XA 109.5
C4X C5X H5XB 109.5
H5XA C5X H5XB 109.5
C4X C5X H5XC 109.5
H5XA C5X H5XC 109.5
H5XB C5X H5XC 109.5
C2Y C1Y H1YA 109.5
C2Y C1Y H1YB 109.5
H1YA C1Y H1YB 109.5
C2Y C1Y H1YC 109.5
H1YA C1Y H1YC 109.5
H1YB C1Y H1YC 109.5
C1Y C2Y C3Y 113.1(6)
C1Y C2Y H2YA 109.0
C3Y C2Y H2YA 109.0
C1Y C2Y H2YB 109.0
C3Y C2Y H2YB 109.0
H2YA C2Y H2YB 107.8
C4Y C3Y C2Y 130.5(7)
C4Y C3Y H3YA 104.6
C2Y C3Y H3YA 104.6
C4Y C3Y H3YB 104.6
C2Y C3Y H3YB 104.6
H3YA C3Y H3YB 105.7
C3Y C4Y C5Y 127.6(6)
C3Y C4Y H4YC 105.4
C5Y C4Y H4YC 105.4
C3Y C4Y H4YD 105.4
C5Y C4Y H4YD 105.4
H4YC C4Y H4YD 106.0
C4Y C5Y H5YA 109.5
C4Y C5Y H5YB 109.5
H5YA C5Y H5YB 109.5
C4Y C5Y H5YC 109.5
H5YA C5Y H5YC 109.5
H5YB C5Y H5YC 109.5
C2Z C1Z H1ZA 109.5
C2Z C1Z H1ZB 109.5
H1ZA C1Z H1ZB 109.5
C2Z C1Z H1ZC 109.5
H1ZA C1Z H1ZC 109.5
H1ZB C1Z H1ZC 109.5
C1Z C2Z C3Z 123.2(7)
C1Z C2Z H2ZA 106.5
C3Z C2Z H2ZA 106.5
C1Z C2Z H2ZB 106.5
C3Z C2Z H2ZB 106.5
H2ZA C2Z H2ZB 106.5
C4Z C3Z C2Z 129.8(8)
C4Z C3Z H3ZA 104.8
C2Z C3Z H3ZA 104.8
C4Z C3Z H3ZB 104.8
C2Z C3Z H3ZB 104.8
H3ZA C3Z H3ZB 105.8
C3Z C4Z C5Z 127.4(8)
C3Z C4Z H4ZA 105.5
C5Z C4Z H4ZA 105.5
C3Z C4Z H4ZB 105.5
C5Z C4Z H4ZB 105.5
H4ZA C4Z H4ZB 106.0
C4Z C5Z H5ZA 109.5
C4Z C5Z H5ZB 109.5
H5ZA C5Z H5ZB 109.5
C4Z C5Z H5ZC 109.5
H5ZA C5Z H5ZC 109.5
H5ZB C5Z H5ZC 109.5
C3 N1 Si1 117.40(17)
C3 N1 Y1 140.81(17)
Si1 N1 Y1 100.39(10)
C17 N2 Si2 118.21(17)
C17 N2 Y1 141.18(17)
Si2 N2 Y1 100.61(10)
C39 N3 Si3 121.87(17)
C39 N3 Y1 137.53(17)
Si3 N3 Y1 100.56(10)
C53 N4 Si4 118.63(18)
C53 N4 Y2 139.39(18)
Si4 N4 Y2 101.03(10)
C67 N5 Si5 120.37(18)
C67 N5 Y2 139.72(17)
Si5 N5 Y2 99.87(10)
C89 N6 Si6 120.28(17)
C89 N6 Y2 139.23(17)
Si6 N6 Y2 100.37(10)
C31 O1 Si3 122.67(18)
C31 O1 Y1 137.67(17)
Si3 O1 Y1 98.17(8)
C81 O3 Si6 122.19(18)
C81 O3 Y2 137.60(17)
Si6 O3 Y2 98.55(8)
N1 Si1 C1 114.19(13)
N1 Si1 C2 121.77(13)
C1 Si1 C2 106.91(14)
N1 Si1 H1S 97.3(10)
C1 Si1 H1S 111.1(10)
C2 Si1 H1S 104.5(10)
N2 Si2 C16 117.49(13)
N2 Si2 C15 120.06(14)
C16 Si2 C15 103.63(15)
N2 Si2 H2S 97.8(10)
C16 Si2 H2S 111.0(10)
C15 Si2 H2S 106.3(10)
N3 Si3 O1 94.73(10)
N3 Si3 C29 118.98(13)
O1 Si3 C29 110.12(13)
N3 Si3 C30 118.42(14)
O1 Si3 C30 108.93(13)
C29 Si3 C30 104.90(16)
N4 Si4 C51 114.57(16)
N4 Si4 C52 122.53(15)
C51 Si4 C52 105.75(19)
N4 Si4 H4S 96.7(12)
C51 Si4 H4S 112.4(12)
C52 Si4 H4S 104.1(12)
N5 Si5 C65 118.62(14)
N5 Si5 C66 118.71(14)
C65 Si5 C66 105.02(16)
N5 Si5 H5S 96.9(10)
C65 Si5 H5S 108.6(10)
C66 Si5 H5S 108.0(10)
N6 Si6 O3 94.64(10)
N6 Si6 C80 118.52(13)
O3 Si6 C80 110.11(13)
N6 Si6 C79 119.99(14)
O3 Si6 C79 108.78(14)
C80 Si6 C79 104.08(15)

loop_
_geom_bond_atom_site_label_1
_geom_bond_atom_site_label_2
_geom_bond_distance
Y1 N1 2.252(2)
Y1 N3 2.276(2)
Y1 N2 2.293(2)
Y1 O1 2.3189(19)
Y1 H1S 2.43(3)
Y1 H2S 2.48(3)
Y2 N4 2.264(2)
Y2 N5 2.282(2)
Y2 N6 2.285(2)
Y2 O3 2.3169(19)
Y2 H4S 2.45(3)
Y2 H5S 2.41(3)
C1 Si1 1.862(3)
C1 H1A 0.98
C1 H1B 0.98
C1 H1C 0.98
C2 Si1 1.866(3)
C2 H2A 0.98
C2 H2B 0.98
C2 H2C 0.98
C3 C11 1.415(4)
C3 C4 1.423(4)
C3 N1 1.437(3)
C4 C8 1.392(4)
C4 C5 1.515(4)
C5 C6 1.529(5)
C5 C7 1.531(5)
C5 H5 1.0
C6 H6A 0.98
C6 H6B 0.98
C6 H6C 0.98
C7 H7A 0.98
C7 H7B 0.98
C7 H7C 0.98
C8 C9 1.377(5)
C8 H8 0.95
C9 C10 1.375(5)
C9 H9 0.95
C10 C11 1.397(4)
C10 H10 0.95
C11 C12 1.527(4)
C12 C13 1.527(4)
C12 C14 1.532(5)
C12 H12 1.0
C13 H13A 0.98
C13 H13B 0.98
C13 H13C 0.98
C14 H14A 0.98
C14 H14B 0.98
C14 H14C 0.98
C15 Si2 1.868(3)
C15 H15A 0.98
C15 H15B 0.98
C15 H15C 0.98
C16 Si2 1.864(3)
C16 H16A 0.98
C16 H16B 0.98
C16 H16C 0.98
C17 C18 1.418(4)
C17 C25 1.421(4)
C17 N2 1.442(3)
C18 C22 1.398(4)
C18 C19 1.516(4)
C19 C20 1.538(4)
C19 C21 1.539(4)
C19 H19 1.0
C20 H20A 0.98
C20 H20B 0.98
C20 H20C 0.98
C21 H21A 0.98
C21 H21B 0.98
C21 H21C 0.98
C22 C23 1.376(4)
C22 H22 0.95
C23 C24 1.372(4)
C23 H23 0.95
C24 C25 1.394(4)
C24 H24 0.95
C25 C26 1.515(4)
C26 C27 1.525(4)
C26 C28 1.539(4)
C26 H26 1.0
C27 H27A 0.98
C27 H27B 0.98
C27 H27C 0.98
C28 H28A 0.98
C28 H28B 0.98
C28 H28C 0.98
C29 Si3 1.855(3)
C29 H29A 0.98
C29 H29B 0.98
C29 H29C 0.98
C30 Si3 1.860(3)
C30 H30A 0.98
C30 H30B 0.98
C30 H30C 0.98
C31 O1 1.469(4)
C31 C32 1.500(5)
C31 C33 1.517(4)
C31 H31 1.0
C32 H32A 0.98
C32 H32B 0.98
C32 H32C 0.98
C33 C38 1.373(5)
C33 C34 1.377(5)
C34 C35 1.380(5)
C34 H34 0.95
C35 C36 1.381(7)
C35 H35 0.95
C36 C37 1.385(6)
C36 H36 0.95
C37 C38 1.382(5)
C37 H37 0.95
C38 H38 0.95
C39 C47 1.414(4)
C39 C40 1.419(4)
C39 N3 1.438(3)
C40 C44 1.395(4)
C40 C41 1.515(4)
C41 C43 1.533(4)
C41 C42 1.533(5)
C41 H41 1.0
C42 H42A 0.98
C42 H42B 0.98
C42 H42C 0.98
C43 H43A 0.98
C43 H43B 0.98
C43 H43C 0.98
C44 C45 1.373(5)
C44 H44 0.95
C45 C46 1.373(5)
C45 H45 0.95
C46 C47 1.396(4)
C46 H46 0.95
C47 C48 1.518(4)
C48 C50 1.525(4)
C48 C49 1.539(4)
C48 H48 1.0
C49 H49A 0.98
C49 H49B 0.98
C49 H49C 0.98
C50 H50A 0.98
C50 H50B 0.98
C50 H50C 0.98
C51 Si4 1.867(4)
C51 H51A 0.98
C51 H51B 0.98
C51 H51C 0.98
C52 Si4 1.869(4)
C52 H52A 0.98
C52 H52B 0.98
C52 H52C 0.98
C53 C61 1.415(4)
C53 C54 1.423(4)
C53 N4 1.435(3)
C54 C58 1.396(4)
C54 C55 1.519(4)
C55 C56 1.534(5)
C55 C57 1.536(5)
C55 H55 1.0
C56 H56A 0.98
C56 H56B 0.98
C56 H56C 0.98
C57 H57A 0.98
C57 H57B 0.98
C57 H57C 0.98
C58 C59 1.371(5)
C58 H58 0.95
C59 C60 1.378(5)
C59 H59 0.95
C60 C61 1.397(4)
C60 H60 0.95
C61 C62 1.518(4)
C62 C64 1.523(5)
C62 C63 1.538(4)
C62 H62 1.0
C63 H63A 0.98
C63 H63B 0.98
C63 H63C 0.98
C64 H64A 0.98
C64 H64B 0.98
C64 H64C 0.98
C65 Si5 1.861(3)
C65 H65A 0.98
C65 H65B 0.98
C65 H65C 0.98
C66 Si5 1.861(3)
C66 H66A 0.98
C66 H66B 0.98
C66 H66C 0.98
C67 C75 1.418(4)
C67 C68 1.422(4)
C67 N5 1.442(3)
C68 C72 1.406(4)
C68 C69 1.512(5)
C69 C71 1.530(5)
C69 C70 1.542(5)
C69 H69 1.0
C70 H70A 0.98
C70 H70B 0.98
C70 H70C 0.98
C71 H71A 0.98
C71 H71B 0.98
C71 H71C 0.98
C72 C73 1.367(5)
C72 H72 0.95
C73 C74 1.376(5)
C73 H73 0.95
C74 C75 1.395(4)
C74 H74 0.95
C75 C76 1.510(4)
C76 C78 1.525(5)
C76 C77 1.537(4)
C76 H76 1.0
C77 H77A 0.98
C77 H77B 0.98
C77 H77C 0.98
C78 H78A 0.98
C78 H78B 0.98
C78 H78C 0.98
C79 Si6 1.864(3)
C79 H79A 0.98
C79 H79B 0.98
C79 H79C 0.98
C80 Si6 1.853(3)
C80 H80A 0.98
C80 H80B 0.98
C80 H80C 0.98
C81 O3 1.473(4)
C81 C82 1.502(5)
C81 C83 1.518(4)
C81 H81 1.0
C82 H82A 0.98
C82 H82B 0.98
C82 H82C 0.98
C83 C88 1.373(5)
C83 C84 1.378(5)
C84 C85 1.378(5)
C84 H84 0.95
C85 C86 1.371(6)
C85 H85 0.95
C86 C87 1.379(6)
C86 H86 0.95
C87 C88 1.377(5)
C87 H87 0.95
C88 H88 0.95
C89 C90 1.417(4)
C89 C97 1.422(4)
C89 N6 1.434(3)
C90 C94 1.396(4)
C90 C91 1.515(4)
C91 C93 1.527(4)
C91 C92 1.532(4)
C91 H91 1.0
C92 H92A 0.98
C92 H92B 0.98
C92 H92C 0.98
C93 H93A 0.98
C93 H93B 0.98
C93 H93C 0.98
C94 C95 1.378(4)
C94 H94 0.95
C95 C96 1.377(4)
C95 H95 0.95
C96 C97 1.391(4)
C96 H96 0.95
C97 C98 1.516(4)
C98 C99 1.525(5)
C98 C100 1.531(5)
C98 H98 1.0
C99 H99A 0.98
C99 H99B 0.98
C99 H99C 0.98
C100 H10A 0.98
C100 H10B 0.98
C100 H10C 0.98
C1X C2X 1.486(5)
C1X H1XA 0.98
C1X H1XB 0.98
C1X H1XC 0.98
C2X C3X 1.514(5)
C2X H2XA 0.99
C2X H2XB 0.99
C3X C4X 1.457(5)
C3X H3XA 0.99
C3X H3XB 0.99
C4X C5X 1.506(5)
C4X H4XA 0.99
C4X H4XB 0.99
C5X H5XA 0.98
C5X H5XB 0.98
C5X H5XC 0.98
C1Y C2Y 1.437(7)
C1Y H1YA 0.98
C1Y H1YB 0.98
C1Y H1YC 0.98
C2Y C3Y 1.486(7)
C2Y H2YA 0.99
C2Y H2YB 0.99
C3Y C4Y 1.295(7)
C3Y H3YA 0.99
C3Y H3YB 0.99
C4Y C5Y 1.461(7)
C4Y H4YC 0.99
C4Y H4YD 0.99
C5Y H5YA 0.98
C5Y H5YB 0.98
C5Y H5YC 0.98
C1Z C2Z 1.385(8)
C1Z H1ZA 0.98
C1Z H1ZB 0.98
C1Z H1ZC 0.98
C2Z C3Z 1.558(9)
C2Z H2ZA 0.99
C2Z H2ZB 0.99
C3Z C4Z 1.181(8)
C3Z H3ZA 0.99
C3Z H3ZB 0.99
C4Z C5Z 1.506(9)
C4Z H4ZA 0.99
C4Z H4ZB 0.99
C5Z H5ZA 0.98
C5Z H5ZB 0.98
C5Z H5ZC 0.98
N1 Si1 1.714(2)
N2 Si2 1.702(2)
N3 Si3 1.699(2)
N4 Si4 1.712(2)
N5 Si5 1.697(2)
N6 Si6 1.700(2)
O1 Si3 1.7239(19)
O3 Si6 1.719(2)
Si1 H1S 1.46(3)
Si2 H2S 1.54(3)
Si4 H4S 1.43(3)
Si5 H5S 1.49(3)
